data_4306319
loop_
_publ_author_name
'Stefano Stagni'
'Silvia Colella'
'Antonio Palazzi'
'Giovanni Valenti'
'Stefano Zacchini'
'Francesco Paolucci'
'Massimo Marcaccio'
'Rodrigo Q. Albuquerque'
'Luisa De Cola'

_publ_contact_author_address
;Dipartimento di Chimica Fisica e Inorganica
Viale Risorgimento 4
40136 
Bologna
Italy
;
_publ_contact_author_email stefano.stagni@unibo.it
_publ_contact_author_fax '+39 0512093690'
_publ_contact_author_name 'Stefano Stagni'
_publ_contact_author_phone '+39 0516446496'
_publ_section_title
;
Essential Role of the Ancillary Ligand in the Color Tuning of Iridium
Tetrazolate Complexes
;
_journal_name_full 'Inorganic Chemistry'
_journal_page_first 10509
_journal_page_last 10521
_journal_paper_doi 10.1021/ic801157k
_journal_volume 47
_journal_year 2008
_chemical_formula_sum 'C27 H19 Ir N8'
_chemical_formula_weight 647.70
_chemical_name_systematic
; 
 ? 
;
_space_group_IT_number 14
_symmetry_cell_setting monoclinic
_symmetry_space_group_name_Hall '-P 2yn'
_symmetry_space_group_name_H-M 'P 1 21/n 1'
_atom_sites_solution_hydrogens geom
_atom_sites_solution_primary direct
_atom_sites_solution_secondary difmap
_audit_creation_method SHELXL-97
_cell_angle_alpha 90.00
_cell_angle_beta 97.5320(10)
_cell_angle_gamma 90.00
_cell_formula_units_Z 4
_cell_length_a 8.9141(3)
_cell_length_b 21.8339(8)
_cell_length_c 12.0285(4)
_cell_measurement_temperature 295(2)
_cell_volume 2320.90(14)
_computing_structure_refinement 'SHELXL-97 (Sheldrick, 1997)'
_computing_structure_solution 'SHELXS-97 (Sheldrick, 1990)'
_diffrn_ambient_temperature 295(2)
_diffrn_measured_fraction_theta_full 1.000
_diffrn_measured_fraction_theta_max 1.000
_diffrn_radiation_monochromator graphite
_diffrn_radiation_source 'fine-focus sealed tube'
_diffrn_radiation_type MoK\a
_diffrn_radiation_wavelength 0.71073
_diffrn_reflns_av_R_equivalents 0.0362
_diffrn_reflns_av_sigmaI/netI 0.0281
_diffrn_reflns_limit_h_max 11
_diffrn_reflns_limit_h_min -11
_diffrn_reflns_limit_k_max 27
_diffrn_reflns_limit_k_min -27
_diffrn_reflns_limit_l_max 15
_diffrn_reflns_limit_l_min -15
_diffrn_reflns_number 25651
_diffrn_reflns_theta_full 27.00
_diffrn_reflns_theta_max 27.00
_diffrn_reflns_theta_min 1.87
_exptl_absorpt_coefficient_mu 5.787
_exptl_absorpt_correction_T_max 0.5435
_exptl_absorpt_correction_T_min 0.3907
_exptl_absorpt_correction_type empirical
_exptl_crystal_colour yellow-orange
_exptl_crystal_density_diffrn 1.854
_exptl_crystal_density_method 'not measured'
_exptl_crystal_description plate
_exptl_crystal_F_000 1256
_exptl_crystal_size_max 0.20
_exptl_crystal_size_mid 0.15
_exptl_crystal_size_min 0.12
_refine_diff_density_max 0.778
_refine_diff_density_min -0.413
_refine_diff_density_rms 0.086
_refine_ls_extinction_method none
_refine_ls_goodness_of_fit_ref 1.023
_refine_ls_hydrogen_treatment constr
_refine_ls_matrix_type full
_refine_ls_number_parameters 325
_refine_ls_number_reflns 5059
_refine_ls_number_restraints 0
_refine_ls_restrained_S_all 1.023
_refine_ls_R_factor_all 0.0377
_refine_ls_R_factor_gt 0.0226
_refine_ls_shift/su_max 0.001
_refine_ls_shift/su_mean 0.000
_refine_ls_structure_factor_coef Fsqd
_refine_ls_weighting_details 'calc w=1/[\s^2^(Fo^2^)+(0.0235P)^2^+0.7780P] where P=(Fo^2^+2Fc^2^)/3'
_refine_ls_weighting_scheme calc
_refine_ls_wR_factor_gt 0.0466
_refine_ls_wR_factor_ref 0.0516
_reflns_number_gt 3863
_reflns_number_total 5059
_reflns_threshold_expression >2sigma(I)
_cod_data_source_file ic801157k_si_002_3.cif
_cod_data_source_block IrPzTz
_cod_database_code 4306319

loop_
_symmetry_equiv_pos_as_xyz
'x, y, z'
'-x+1/2, y+1/2, -z+1/2'
'-x, -y, -z'
'x-1/2, -y-1/2, z-1/2'

loop_
_atom_site_label
_atom_site_type_symbol
_atom_site_fract_x
_atom_site_fract_y
_atom_site_fract_z
_atom_site_U_iso_or_equiv
_atom_site_adp_type
_atom_site_occupancy
_atom_site_symmetry_multiplicity
_atom_site_calc_flag
_atom_site_refinement_flags
_atom_site_disorder_assembly
_atom_site_disorder_group
Ir1 Ir 0.137514(15) 0.125685(7) 0.775844(11) 0.03089(5) Uani 1 1 d . . .
N1 N 0.2094(3) 0.03919(14) 0.8492(3) 0.0391(7) Uani 1 1 d . . .
N2 N 0.2867(4) -0.01104(15) 0.8241(3) 0.0537(9) Uani 1 1 d . . .
N3 N 0.3063(5) -0.04583(17) 0.9150(3) 0.0641(11) Uani 1 1 d . . .
N4 N 0.2441(5) -0.01961(16) 0.9990(3) 0.0574(10) Uani 1 1 d . . .
C1 C 0.1852(4) 0.03244(17) 0.9561(3) 0.0383(9) Uani 1 1 d . . .
C2 C 0.1059(4) 0.08025(17) 1.0074(3) 0.0363(8) Uani 1 1 d . . .
C3 C 0.0764(5) 0.0806(2) 1.1176(3) 0.0487(10) Uani 1 1 d . . .
H3 H 0.1084 0.0475 1.1632 0.058 Uiso 1 1 calc R . .
N5 N 0.0046(4) 0.12622(17) 1.1611(3) 0.0519(9) Uani 1 1 d . . .
C4 C -0.0372(4) 0.1726(2) 1.0927(3) 0.0467(10) Uani 1 1 d . . .
H4 H -0.0883 0.2054 1.1197 0.056 Uiso 1 1 calc R . .
C5 C -0.0080(4) 0.17407(19) 0.9839(3) 0.0417(9) Uani 1 1 d . . .
H5 H -0.0388 0.2079 0.9396 0.050 Uiso 1 1 calc R . .
N6 N 0.0637(3) 0.12828(14) 0.9395(2) 0.0350(6) Uani 1 1 d . . .
N7 N 0.3286(3) 0.17042(13) 0.8444(2) 0.0332(7) Uani 1 1 d . . .
C6 C 0.4545(4) 0.14352(18) 0.8939(3) 0.0411(9) Uani 1 1 d . . .
H6 H 0.4555 0.1012 0.9020 0.049 Uiso 1 1 calc R . .
C7 C 0.5822(5) 0.1759(2) 0.9334(4) 0.0546(11) Uani 1 1 d . . .
H7 H 0.6680 0.1560 0.9682 0.066 Uiso 1 1 calc R . .
C8 C 0.5804(5) 0.2383(2) 0.9201(4) 0.0599(12) Uani 1 1 d . . .
H8 H 0.6659 0.2613 0.9453 0.072 Uiso 1 1 calc R . .
C9 C 0.4524(5) 0.2665(2) 0.8697(3) 0.0520(11) Uani 1 1 d . . .
H9 H 0.4510 0.3089 0.8609 0.062 Uiso 1 1 calc R . .
C10 C 0.3253(4) 0.23260(17) 0.8317(3) 0.0377(9) Uani 1 1 d . . .
C11 C 0.1819(4) 0.25674(17) 0.7748(3) 0.0375(9) Uani 1 1 d . . .
C12 C 0.1518(5) 0.31920(18) 0.7567(3) 0.0463(10) Uani 1 1 d . . .
H12 H 0.2258 0.3480 0.7807 0.056 Uiso 1 1 calc R . .
C13 C 0.0148(5) 0.33794(19) 0.7040(4) 0.0525(11) Uani 1 1 d . . .
H13 H -0.0042 0.3794 0.6908 0.063 Uiso 1 1 calc R . .
C14 C -0.0951(5) 0.2952(2) 0.6705(4) 0.0534(11) Uani 1 1 d . . .
H14 H -0.1898 0.3082 0.6372 0.064 Uiso 1 1 calc R . .
C15 C -0.0675(5) 0.23307(19) 0.6853(3) 0.0471(10) Uani 1 1 d . . .
H15 H -0.1426 0.2050 0.6597 0.057 Uiso 1 1 calc R . .
C16 C 0.0725(4) 0.21209(16) 0.7386(3) 0.0346(8) Uani 1 1 d . . .
N8 N -0.0513(3) 0.08775(13) 0.6871(3) 0.0356(7) Uani 1 1 d . . .
C17 C -0.1790(4) 0.07304(18) 0.7293(4) 0.0457(10) Uani 1 1 d . . .
H17 H -0.1812 0.0773 0.8060 0.055 Uiso 1 1 calc R . .
C18 C -0.3057(5) 0.0520(2) 0.6640(4) 0.0603(12) Uani 1 1 d . . .
H18 H -0.3926 0.0424 0.6956 0.072 Uiso 1 1 calc R . .
C19 C -0.3019(5) 0.0455(2) 0.5505(4) 0.0616(13) Uani 1 1 d . . .
H19 H -0.3872 0.0318 0.5045 0.074 Uiso 1 1 calc R . .
C20 C -0.1734(5) 0.05905(18) 0.5054(4) 0.0516(11) Uani 1 1 d . . .
H20 H -0.1703 0.0540 0.4290 0.062 Uiso 1 1 calc R . .
C21 C -0.0460(4) 0.08067(16) 0.5748(3) 0.0391(9) Uani 1 1 d . . .
C22 C 0.0994(4) 0.09742(16) 0.5392(3) 0.0369(8) Uani 1 1 d . . .
C23 C 0.1294(5) 0.09301(19) 0.4289(3) 0.0505(11) Uani 1 1 d . . .
H23 H 0.0564 0.0773 0.3740 0.061 Uiso 1 1 calc R . .
C24 C 0.2660(6) 0.11176(19) 0.4013(4) 0.0553(12) Uani 1 1 d . . .
H24 H 0.2856 0.1093 0.3274 0.066 Uiso 1 1 calc R . .
C25 C 0.3746(5) 0.1343(2) 0.4829(4) 0.0534(11) Uani 1 1 d . . .
H25 H 0.4676 0.1467 0.4637 0.064 Uiso 1 1 calc R . .
C26 C 0.3469(5) 0.13883(18) 0.5938(3) 0.0459(10) Uani 1 1 d . . .
H26 H 0.4215 0.1542 0.6479 0.055 Uiso 1 1 calc R . .
C27 C 0.2075(4) 0.12037(16) 0.6246(3) 0.0350(8) Uani 1 1 d . . .

loop_
_atom_site_aniso_label
_atom_site_aniso_U_11
_atom_site_aniso_U_22
_atom_site_aniso_U_33
_atom_site_aniso_U_23
_atom_site_aniso_U_13
_atom_site_aniso_U_12
Ir1 0.03257(8) 0.03224(8) 0.02844(7) 0.00266(6) 0.00618(5) 0.00101(7)
N1 0.0436(19) 0.0338(17) 0.0405(18) -0.0003(14) 0.0071(15) 0.0004(14)
N2 0.063(2) 0.042(2) 0.058(2) 0.0007(17) 0.0134(19) 0.0092(17)
N3 0.084(3) 0.042(2) 0.067(3) 0.011(2) 0.016(2) 0.016(2)
N4 0.074(3) 0.042(2) 0.056(2) 0.0109(18) 0.006(2) 0.0068(19)
C1 0.041(2) 0.035(2) 0.039(2) 0.0058(17) 0.0023(17) -0.0034(17)
C2 0.040(2) 0.037(2) 0.033(2) 0.0010(16) 0.0040(16) -0.0095(17)
C3 0.058(3) 0.052(3) 0.036(2) 0.0068(19) 0.006(2) -0.006(2)
N5 0.057(2) 0.063(2) 0.0365(18) -0.0026(19) 0.0102(16) -0.003(2)
C4 0.041(2) 0.063(3) 0.037(2) -0.008(2) 0.0086(18) 0.004(2)
C5 0.037(2) 0.051(2) 0.038(2) 0.0029(18) 0.0088(17) 0.0061(18)
N6 0.0353(16) 0.0366(16) 0.0330(15) 0.0000(14) 0.0042(12) -0.0024(14)
N7 0.0358(17) 0.0346(16) 0.0294(16) 0.0025(13) 0.0049(13) -0.0002(13)
C6 0.040(2) 0.045(2) 0.038(2) 0.0049(17) 0.0036(17) 0.0002(17)
C7 0.042(2) 0.064(3) 0.055(3) 0.006(2) -0.003(2) -0.007(2)
C8 0.055(3) 0.065(3) 0.055(3) 0.003(2) -0.010(2) -0.020(2)
C9 0.065(3) 0.044(2) 0.046(2) 0.002(2) 0.003(2) -0.014(2)
C10 0.045(2) 0.039(2) 0.0310(19) 0.0018(16) 0.0113(17) -0.0063(17)
C11 0.047(2) 0.034(2) 0.034(2) 0.0048(16) 0.0151(18) 0.0028(16)
C12 0.054(3) 0.036(2) 0.053(3) -0.0003(18) 0.021(2) -0.0037(19)
C13 0.063(3) 0.038(2) 0.061(3) 0.010(2) 0.025(2) 0.014(2)
C14 0.048(2) 0.052(3) 0.062(3) 0.017(2) 0.014(2) 0.018(2)
C15 0.043(2) 0.051(2) 0.047(2) 0.005(2) 0.0077(19) 0.0031(19)
C16 0.038(2) 0.036(2) 0.0320(19) 0.0032(16) 0.0112(16) 0.0021(16)
N8 0.0363(17) 0.0302(16) 0.0401(18) 0.0032(14) 0.0040(14) 0.0003(13)
C17 0.044(2) 0.042(2) 0.052(3) 0.0015(19) 0.009(2) -0.0002(18)
C18 0.044(3) 0.050(3) 0.087(4) 0.003(3) 0.010(2) -0.006(2)
C19 0.046(3) 0.050(3) 0.083(4) -0.003(3) -0.013(3) -0.008(2)
C20 0.061(3) 0.041(2) 0.048(3) -0.0028(19) -0.011(2) 0.000(2)
C21 0.049(2) 0.0263(18) 0.039(2) 0.0038(16) -0.0041(18) 0.0049(17)
C22 0.043(2) 0.0322(19) 0.034(2) 0.0019(16) 0.0019(17) 0.0078(16)
C23 0.076(3) 0.046(2) 0.029(2) 0.0026(18) 0.004(2) 0.014(2)
C24 0.077(3) 0.057(3) 0.036(2) 0.007(2) 0.021(2) 0.015(2)
C25 0.053(3) 0.063(3) 0.048(2) 0.014(2) 0.023(2) 0.015(2)
C26 0.046(2) 0.055(3) 0.038(2) 0.0058(18) 0.0104(18) 0.0091(19)
C27 0.043(2) 0.0319(18) 0.0303(18) 0.0073(16) 0.0070(15) 0.0098(17)

loop_
_atom_type_symbol
_atom_type_description
_atom_type_scat_dispersion_real
_atom_type_scat_dispersion_imag
_atom_type_scat_source
C C 0.0033 0.0016 'International Tables Vol C Tables 4.2.6.8 and 6.1.1.4'
H H 0.0000 0.0000 'International Tables Vol C Tables 4.2.6.8 and 6.1.1.4'
N N 0.0061 0.0033 'International Tables Vol C Tables 4.2.6.8 and 6.1.1.4'
Ir Ir -1.4442 7.9887 'International Tables Vol C Tables 4.2.6.8 and 6.1.1.4'

loop_
_geom_angle_atom_site_label_1
_geom_angle_atom_site_label_2
_geom_angle_atom_site_label_3
_geom_angle
_geom_angle_site_symmetry_1
_geom_angle_site_symmetry_3
_geom_angle_publ_flag
C27 Ir1 C16 88.11(14) . . ?
C27 Ir1 N7 92.98(14) . . ?
C16 Ir1 N7 80.88(13) . . ?
C27 Ir1 N8 80.53(14) . . ?
C16 Ir1 N8 94.04(13) . . ?
N7 Ir1 N8 171.93(11) . . ?
C27 Ir1 N1 102.16(13) . . ?
C16 Ir1 N1 168.73(13) . . ?
N7 Ir1 N1 93.82(11) . . ?
N8 Ir1 N1 92.25(11) . . ?
C27 Ir1 N6 178.14(13) . . ?
C16 Ir1 N6 93.73(12) . . ?
N7 Ir1 N6 87.55(11) . . ?
N8 Ir1 N6 99.09(11) . . ?
N1 Ir1 N6 76.02(11) . . ?
C1 N1 N2 106.1(3) . . ?
C1 N1 Ir1 114.5(2) . . ?
N2 N1 Ir1 139.1(3) . . ?
N3 N2 N1 107.3(3) . . ?
N2 N3 N4 110.7(3) . . ?
C1 N4 N3 104.7(3) . . ?
N4 C1 N1 111.2(3) . . ?
N4 C1 C2 130.0(4) . . ?
N1 C1 C2 118.7(3) . . ?
N6 C2 C3 120.1(4) . . ?
N6 C2 C1 114.5(3) . . ?
C3 C2 C1 125.4(4) . . ?
N5 C3 C2 122.9(4) . . ?
N5 C3 H3 118.5 . . ?
C2 C3 H3 118.5 . . ?
C3 N5 C4 116.0(3) . . ?
N5 C4 C5 122.5(4) . . ?
N5 C4 H4 118.7 . . ?
C5 C4 H4 118.7 . . ?
N6 C5 C4 121.8(4) . . ?
N6 C5 H5 119.1 . . ?
C4 C5 H5 119.1 . . ?
C5 N6 C2 116.7(3) . . ?
C5 N6 Ir1 127.2(3) . . ?
C2 N6 Ir1 115.9(2) . . ?
C6 N7 C10 119.4(3) . . ?
C6 N7 Ir1 125.3(3) . . ?
C10 N7 Ir1 115.2(2) . . ?
N7 C6 C7 122.6(4) . . ?
N7 C6 H6 118.7 . . ?
C7 C6 H6 118.7 . . ?
C6 C7 C8 118.4(4) . . ?
C6 C7 H7 120.8 . . ?
C8 C7 H7 120.8 . . ?
C9 C8 C7 119.8(4) . . ?
C9 C8 H8 120.1 . . ?
C7 C8 H8 120.1 . . ?
C8 C9 C10 120.4(4) . . ?
C8 C9 H9 119.8 . . ?
C10 C9 H9 119.8 . . ?
N7 C10 C9 119.4(4) . . ?
N7 C10 C11 114.5(3) . . ?
C9 C10 C11 126.1(4) . . ?
C12 C11 C16 121.0(4) . . ?
C12 C11 C10 124.0(4) . . ?
C16 C11 C10 114.9(3) . . ?
C13 C12 C11 120.4(4) . . ?
C13 C12 H12 119.8 . . ?
C11 C12 H12 119.8 . . ?
C12 C13 C14 119.6(4) . . ?
C12 C13 H13 120.2 . . ?
C14 C13 H13 120.2 . . ?
C13 C14 C15 121.3(4) . . ?
C13 C14 H14 119.4 . . ?
C15 C14 H14 119.4 . . ?
C14 C15 C16 120.7(4) . . ?
C14 C15 H15 119.7 . . ?
C16 C15 H15 119.7 . . ?
C15 C16 C11 117.0(4) . . ?
C15 C16 Ir1 128.5(3) . . ?
C11 C16 Ir1 114.5(3) . . ?
C17 N8 C21 119.1(3) . . ?
C17 N8 Ir1 125.4(3) . . ?
C21 N8 Ir1 115.4(2) . . ?
N8 C17 C18 122.7(4) . . ?
N8 C17 H17 118.7 . . ?
C18 C17 H17 118.7 . . ?
C17 C18 C19 118.5(4) . . ?
C17 C18 H18 120.7 . . ?
C19 C18 H18 120.7 . . ?
C20 C19 C18 120.2(4) . . ?
C20 C19 H19 119.9 . . ?
C18 C19 H19 119.9 . . ?
C19 C20 C21 119.6(4) . . ?
C19 C20 H20 120.2 . . ?
C21 C20 H20 120.2 . . ?
N8 C21 C20 119.8(4) . . ?
N8 C21 C22 114.1(3) . . ?
C20 C21 C22 126.1(4) . . ?
C23 C22 C27 121.5(4) . . ?
C23 C22 C21 123.4(4) . . ?
C27 C22 C21 115.1(3) . . ?
C24 C23 C22 120.0(4) . . ?
C24 C23 H23 120.0 . . ?
C22 C23 H23 120.0 . . ?
C23 C24 C25 120.0(4) . . ?
C23 C24 H24 120.0 . . ?
C25 C24 H24 120.0 . . ?
C24 C25 C26 120.8(4) . . ?
C24 C25 H25 119.6 . . ?
C26 C25 H25 119.6 . . ?
C25 C26 C27 120.5(4) . . ?
C25 C26 H26 119.7 . . ?
C27 C26 H26 119.7 . . ?
C26 C27 C22 117.1(3) . . ?
C26 C27 Ir1 128.0(3) . . ?
C22 C27 Ir1 114.8(3) . . ?

loop_
_geom_bond_atom_site_label_1
_geom_bond_atom_site_label_2
_geom_bond_distance
_geom_bond_site_symmetry_2
_geom_bond_publ_flag
Ir1 C27 2.002(3) . ?
Ir1 C16 2.007(4) . ?
Ir1 N7 2.041(3) . ?
Ir1 N8 2.047(3) . ?
Ir1 N1 2.147(3) . ?
Ir1 N6 2.156(3) . ?
N1 C1 1.340(4) . ?
N1 N2 1.350(4) . ?
N2 N3 1.324(5) . ?
N3 N4 1.343(5) . ?
N4 C1 1.328(5) . ?
C1 C2 1.444(5) . ?
C2 N6 1.353(4) . ?
C2 C3 1.384(5) . ?
C3 N5 1.328(5) . ?
C3 H3 0.9300 . ?
N5 C4 1.328(5) . ?
C4 C5 1.368(5) . ?
C4 H4 0.9300 . ?
C5 N6 1.335(5) . ?
C5 H5 0.9300 . ?
N7 C6 1.336(5) . ?
N7 C10 1.366(4) . ?
C6 C7 1.370(5) . ?
C6 H6 0.9300 . ?
C7 C8 1.371(6) . ?
C7 H7 0.9300 . ?
C8 C9 1.367(6) . ?
C8 H8 0.9300 . ?
C9 C10 1.380(5) . ?
C9 H9 0.9300 . ?
C10 C11 1.467(5) . ?
C11 C12 1.401(5) . ?
C11 C16 1.407(5) . ?
C12 C13 1.363(6) . ?
C12 H12 0.9300 . ?
C13 C14 1.374(6) . ?
C13 H13 0.9300 . ?
C14 C15 1.386(5) . ?
C14 H14 0.9300 . ?
C15 C16 1.404(5) . ?
C15 H15 0.9300 . ?
N8 C17 1.344(5) . ?
N8 C21 1.367(5) . ?
C17 C18 1.368(6) . ?
C17 H17 0.9300 . ?
C18 C19 1.378(6) . ?
C18 H18 0.9300 . ?
C19 C20 1.362(6) . ?
C19 H19 0.9300 . ?
C20 C21 1.400(5) . ?
C20 H20 0.9300 . ?
C21 C22 1.464(5) . ?
C22 C23 1.390(5) . ?
C22 C27 1.405(5) . ?
C23 C24 1.367(6) . ?
C23 H23 0.9300 . ?
C24 C25 1.376(6) . ?
C24 H24 0.9300 . ?
C25 C26 1.391(5) . ?
C25 H25 0.9300 . ?
C26 C27 1.402(5) . ?
C26 H26 0.9300 . ?

loop_
_geom_torsion_atom_site_label_1
_geom_torsion_atom_site_label_2
_geom_torsion_atom_site_label_3
_geom_torsion_atom_site_label_4
_geom_torsion
_geom_torsion_site_symmetry_1
_geom_torsion_site_symmetry_2
_geom_torsion_site_symmetry_3
_geom_torsion_site_symmetry_4
_geom_torsion_publ_flag
C27 Ir1 N1 C1 175.6(3) . . . . ?
C16 Ir1 N1 C1 20.2(8) . . . . ?
N7 Ir1 N1 C1 81.7(3) . . . . ?
N8 Ir1 N1 C1 -103.7(3) . . . . ?
N6 Ir1 N1 C1 -4.8(3) . . . . ?
C27 Ir1 N1 N2 3.4(4) . . . . ?
C16 Ir1 N1 N2 -151.9(6) . . . . ?
N7 Ir1 N1 N2 -90.5(4) . . . . ?
N8 Ir1 N1 N2 84.2(4) . . . . ?
N6 Ir1 N1 N2 -177.0(4) . . . . ?
C1 N1 N2 N3 0.0(4) . . . . ?
Ir1 N1 N2 N3 172.5(3) . . . . ?
N1 N2 N3 N4 -0.1(5) . . . . ?
N2 N3 N4 C1 0.2(5) . . . . ?
N3 N4 C1 N1 -0.2(5) . . . . ?
N3 N4 C1 C2 -178.9(4) . . . . ?
N2 N1 C1 N4 0.2(4) . . . . ?
Ir1 N1 C1 N4 -174.5(3) . . . . ?
N2 N1 C1 C2 179.0(3) . . . . ?
Ir1 N1 C1 C2 4.4(4) . . . . ?
N4 C1 C2 N6 178.5(4) . . . . ?
N1 C1 C2 N6 -0.1(5) . . . . ?
N4 C1 C2 C3 0.6(7) . . . . ?
N1 C1 C2 C3 -178.0(4) . . . . ?
N6 C2 C3 N5 1.3(6) . . . . ?
C1 C2 C3 N5 179.1(4) . . . . ?
C2 C3 N5 C4 -0.6(6) . . . . ?
C3 N5 C4 C5 -0.3(6) . . . . ?
N5 C4 C5 N6 0.6(6) . . . . ?
C4 C5 N6 C2 0.1(5) . . . . ?
C4 C5 N6 Ir1 -174.0(3) . . . . ?
C3 C2 N6 C5 -1.0(5) . . . . ?
C1 C2 N6 C5 -179.0(3) . . . . ?
C3 C2 N6 Ir1 173.8(3) . . . . ?
C1 C2 N6 Ir1 -4.3(4) . . . . ?
C27 Ir1 N6 C5 -169(4) . . . . ?
C16 Ir1 N6 C5 3.8(3) . . . . ?
N7 Ir1 N6 C5 84.5(3) . . . . ?
N8 Ir1 N6 C5 -90.9(3) . . . . ?
N1 Ir1 N6 C5 179.0(3) . . . . ?
C27 Ir1 N6 C2 17(4) . . . . ?
C16 Ir1 N6 C2 -170.3(3) . . . . ?
N7 Ir1 N6 C2 -89.6(3) . . . . ?
N8 Ir1 N6 C2 95.0(3) . . . . ?
N1 Ir1 N6 C2 4.9(2) . . . . ?
C27 Ir1 N7 C6 -90.5(3) . . . . ?
C16 Ir1 N7 C6 -178.1(3) . . . . ?
N8 Ir1 N7 C6 -126.6(8) . . . . ?
N1 Ir1 N7 C6 11.9(3) . . . . ?
N6 Ir1 N7 C6 87.8(3) . . . . ?
C27 Ir1 N7 C10 86.2(3) . . . . ?
C16 Ir1 N7 C10 -1.5(2) . . . . ?
N8 Ir1 N7 C10 50.0(9) . . . . ?
N1 Ir1 N7 C10 -171.4(2) . . . . ?
N6 Ir1 N7 C10 -95.6(3) . . . . ?
C10 N7 C6 C7 0.1(6) . . . . ?
Ir1 N7 C6 C7 176.5(3) . . . . ?
N7 C6 C7 C8 -0.7(6) . . . . ?
C6 C7 C8 C9 0.7(7) . . . . ?
C7 C8 C9 C10 -0.2(7) . . . . ?
C6 N7 C10 C9 0.5(5) . . . . ?
Ir1 N7 C10 C9 -176.4(3) . . . . ?
C6 N7 C10 C11 179.2(3) . . . . ?
Ir1 N7 C10 C11 2.4(4) . . . . ?
C8 C9 C10 N7 -0.4(6) . . . . ?
C8 C9 C10 C11 -179.0(4) . . . . ?
N7 C10 C11 C12 177.6(3) . . . . ?
C9 C10 C11 C12 -3.8(6) . . . . ?
N7 C10 C11 C16 -2.2(4) . . . . ?
C9 C10 C11 C16 176.4(4) . . . . ?
C16 C11 C12 C13 0.5(6) . . . . ?
C10 C11 C12 C13 -179.3(4) . . . . ?
C11 C12 C13 C14 1.2(6) . . . . ?
C12 C13 C14 C15 -2.5(6) . . . . ?
C13 C14 C15 C16 2.1(6) . . . . ?
C14 C15 C16 C11 -0.4(5) . . . . ?
C14 C15 C16 Ir1 177.3(3) . . . . ?
C12 C11 C16 C15 -0.8(5) . . . . ?
C10 C11 C16 C15 179.0(3) . . . . ?
C12 C11 C16 Ir1 -178.8(3) . . . . ?
C10 C11 C16 Ir1 1.0(4) . . . . ?
C27 Ir1 C16 C15 89.2(3) . . . . ?
N7 Ir1 C16 C15 -177.5(3) . . . . ?
N8 Ir1 C16 C15 8.8(3) . . . . ?
N1 Ir1 C16 C15 -114.9(7) . . . . ?
N6 Ir1 C16 C15 -90.6(3) . . . . ?
C27 Ir1 C16 C11 -93.1(3) . . . . ?
N7 Ir1 C16 C11 0.2(3) . . . . ?
N8 Ir1 C16 C11 -173.5(3) . . . . ?
N1 Ir1 C16 C11 62.8(7) . . . . ?
N6 Ir1 C16 C11 87.1(3) . . . . ?
C27 Ir1 N8 C17 -179.8(3) . . . . ?
C16 Ir1 N8 C17 -92.4(3) . . . . ?
N7 Ir1 N8 C17 -143.1(7) . . . . ?
N1 Ir1 N8 C17 78.2(3) . . . . ?
N6 Ir1 N8 C17 2.0(3) . . . . ?
C27 Ir1 N8 C21 -3.6(2) . . . . ?
C16 Ir1 N8 C21 83.8(3) . . . . ?
N7 Ir1 N8 C21 33.1(9) . . . . ?
N1 Ir1 N8 C21 -105.6(2) . . . . ?
N6 Ir1 N8 C21 178.2(2) . . . . ?
C21 N8 C17 C18 -1.1(6) . . . . ?
Ir1 N8 C17 C18 175.0(3) . . . . ?
N8 C17 C18 C19 0.3(7) . . . . ?
C17 C18 C19 C20 0.8(7) . . . . ?
C18 C19 C20 C21 -1.1(7) . . . . ?
C17 N8 C21 C20 0.8(5) . . . . ?
Ir1 N8 C21 C20 -175.6(3) . . . . ?
C17 N8 C21 C22 -179.2(3) . . . . ?
Ir1 N8 C21 C22 4.3(4) . . . . ?
C19 C20 C21 N8 0.3(6) . . . . ?
C19 C20 C21 C22 -179.7(4) . . . . ?
N8 C21 C22 C23 179.3(3) . . . . ?
C20 C21 C22 C23 -0.8(6) . . . . ?
N8 C21 C22 C27 -2.5(5) . . . . ?
C20 C21 C22 C27 177.4(3) . . . . ?
C27 C22 C23 C24 -0.6(6) . . . . ?
C21 C22 C23 C24 177.5(4) . . . . ?
C22 C23 C24 C25 0.8(6) . . . . ?
C23 C24 C25 C26 -0.5(6) . . . . ?
C24 C25 C26 C27 0.0(6) . . . . ?
C25 C26 C27 C22 0.1(5) . . . . ?
C25 C26 C27 Ir1 -177.1(3) . . . . ?
C23 C22 C27 C26 0.2(5) . . . . ?
C21 C22 C27 C26 -178.1(3) . . . . ?
C23 C22 C27 Ir1 177.7(3) . . . . ?
C21 C22 C27 Ir1 -0.5(4) . . . . ?
C16 Ir1 C27 C26 85.0(3) . . . . ?
N7 Ir1 C27 C26 4.2(3) . . . . ?
N8 Ir1 C27 C26 179.4(3) . . . . ?
N1 Ir1 C27 C26 -90.3(3) . . . . ?
N6 Ir1 C27 C26 -102(4) . . . . ?
C16 Ir1 C27 C22 -92.3(3) . . . . ?
N7 Ir1 C27 C22 -173.0(3) . . . . ?
N8 Ir1 C27 C22 2.2(3) . . . . ?
N1 Ir1 C27 C22 92.4(3) . . . . ?
N6 Ir1 C27 C22 81(4) . . . . ?
